data_4128481
loop_
_publ_author_name
'Arz, Marius I.'
'Annibale, Vincent T.'
'Kelly, Nicole L.'
'Hanna, John V.'
'Manners, Ian'

_publ_section_title
;
 Ring-Opening Polymerization of Cyclic Phosphonates: Access to Inorganic
 Polymers with a P<sup>V</sup>-O Main Chain.
;
_journal_issue 7
_journal_name_full 'Journal of the American Chemical Society'
_journal_page_first 2894
_journal_page_last 2899
_journal_paper_doi 10.1021/jacs.8b13435
_journal_volume 141
_journal_year 2019
_chemical_formula_moiety 'C16 H21 N2 O2 P'
_chemical_formula_sum 'C16 H21 N2 O2 P'
_chemical_formula_weight 304.32
_space_group_crystal_system monoclinic
_space_group_IT_number 14
_space_group_name_Hall '-P 2ybc'
_space_group_name_H-M_alt 'P 1 21/c 1'
_atom_sites_solution_hydrogens geom
_atom_sites_solution_primary dual
_audit_creation_date 2018-05-30
_audit_creation_method
;
Olex2 1.2
(compiled 2018.05.29 svn.r3508 for OlexSys, GUI svn.r5506)
;
_cell_angle_alpha 90
_cell_angle_beta 92.861(6)
_cell_angle_gamma 90
_cell_formula_units_Z 4
_cell_length_a 7.9289(6)
_cell_length_b 14.1994(13)
_cell_length_c 13.0373(10)
_cell_measurement_reflns_used 13887
_cell_measurement_temperature 100(2)
_cell_measurement_theta_max 27.640
_cell_measurement_theta_min 2.122
_cell_volume 1466.0(2)
_computing_molecular_graphics 'Olex2 (Dolomanov et al., 2009)'
_computing_publication_material 'Olex2 (Dolomanov et al., 2009)'
_computing_structure_refinement 'ShelXL (Sheldrick, 2015)'
_computing_structure_solution 'ShelXT (Sheldrick, 2015)'
_diffrn_ambient_temperature 100.01
_diffrn_detector 'Bruker APEX2 area detector'
_diffrn_detector_area_resol_mean 8
_diffrn_detector_type 'CCD area detector'
_diffrn_measured_fraction_theta_full 1.000
_diffrn_measured_fraction_theta_max 0.996
_diffrn_measurement_device 'three-circle diffractometer'
_diffrn_measurement_device_type apex
_diffrn_measurement_method '\w and \f scans'
_diffrn_radiation_monochromator graphite
_diffrn_radiation_probe x-ray
_diffrn_radiation_type MoK\a
_diffrn_radiation_wavelength 0.71073
_diffrn_reflns_av_R_equivalents 0.0646
_diffrn_reflns_av_unetI/netI 0.0606
_diffrn_reflns_Laue_measured_fraction_full 1.000
_diffrn_reflns_Laue_measured_fraction_max 0.996
_diffrn_reflns_limit_h_max 10
_diffrn_reflns_limit_h_min -10
_diffrn_reflns_limit_k_max 18
_diffrn_reflns_limit_k_min -18
_diffrn_reflns_limit_l_max 16
_diffrn_reflns_limit_l_min -16
_diffrn_reflns_number 13887
_diffrn_reflns_point_group_measured_fraction_full 1.000
_diffrn_reflns_point_group_measured_fraction_max 0.996
_diffrn_reflns_theta_full 25.242
_diffrn_reflns_theta_max 27.640
_diffrn_reflns_theta_min 2.122
_diffrn_source 'sealed tube'
_diffrn_source_type 'Incoatec I\ms'
_exptl_absorpt_coefficient_mu 0.194
_exptl_absorpt_correction_T_max 0.7456
_exptl_absorpt_correction_T_min 0.6036
_exptl_absorpt_correction_type multi-scan
_exptl_absorpt_process_details
'SADABS-2014/5 (Bruker,2014/5) was used for absorption correction. wR2(int) was 0.0808 before and 0.0504 after correction. The Ratio of minimum to maximum transmission is 0.8095. The \l/2 correction factor is Not present.'
_exptl_crystal_colour colourless
_exptl_crystal_colour_primary colourless
_exptl_crystal_density_diffrn 1.379
_exptl_crystal_description prism
_exptl_crystal_F_000 648
_exptl_crystal_size_max 0.24
_exptl_crystal_size_mid 0.11
_exptl_crystal_size_min 0.09
_refine_diff_density_max 0.417
_refine_diff_density_min -0.404
_refine_diff_density_rms 0.063
_refine_ls_extinction_method none
_refine_ls_goodness_of_fit_ref 1.013
_refine_ls_hydrogen_treatment constr
_refine_ls_matrix_type full
_refine_ls_number_parameters 195
_refine_ls_number_reflns 3405
_refine_ls_number_restraints 0
_refine_ls_restrained_S_all 1.013
_refine_ls_R_factor_all 0.0775
_refine_ls_R_factor_gt 0.0439
_refine_ls_shift/su_max 0.001
_refine_ls_shift/su_mean 0.000
_refine_ls_structure_factor_coef Fsqd
_refine_ls_weighting_details 'w=1/[\s^2^(Fo^2^)+(0.0412P)^2^+0.7236P] where P=(Fo^2^+2Fc^2^)/3'
_refine_ls_weighting_scheme calc
_refine_ls_wR_factor_gt 0.0924
_refine_ls_wR_factor_ref 0.1044
_reflns_Friedel_coverage 0.000
_reflns_number_gt 2415
_reflns_number_total 3405
_reflns_threshold_expression 'I > 2\s(I)'
_cod_data_source_file ja8b13435_si_002.cif
_cod_data_source_block 2Mes
_cod_database_code 4128481
_shelx_shelxl_version_number 2018/3
_shelx_space_group_comment
;
The symmetry employed for this shelxl refinement is uniquely defined
by the following loop, which should always be used as a source of
symmetry information in preference to the above space-group names.
They are only intended as comments.
;
_shelx_estimated_absorpt_t_max 0.983
_shelx_estimated_absorpt_t_min 0.955
_olex2_refinement_description
;
1. Fixed Uiso
 At 1.2 times of:
  All C(H) groups
 At 1.5 times of:
  All C(H,H,H) groups
2.a Aromatic/amide H refined with riding coordinates:
 C5(H5), C14(H14), C15(H15), C12(H12), C3(H3), C11(H11)
2.b Idealised Me refined as rotating group:
 C7(H7A,H7B,H7C), C8(H8A,H8B,H8C), C17(H17A,H17B,H17C), C16(H16A,H16B,H16C),
 C10(H10A,H10B,H10C)
;
_olex2_submission_special_instructions 'No special instructions were received'

loop_
_space_group_symop_operation_xyz
'x, y, z'
'-x, y+1/2, -z+1/2'
'-x, -y, -z'
'x, -y-1/2, z-1/2'

loop_
_atom_site_label
_atom_site_type_symbol
_atom_site_fract_x
_atom_site_fract_y
_atom_site_fract_z
_atom_site_U_iso_or_equiv
_atom_site_adp_type
_atom_site_occupancy
_atom_site_site_symmetry_order
_atom_site_calc_flag
_atom_site_refinement_flags_posn
P1 P 0.55276(7) 0.69989(4) 0.79777(4) 0.01516(14) Uani 1 1 d .
O2 O 0.58393(18) 0.79706(11) 0.76256(11) 0.0210(3) Uani 1 1 d .
O1 O 0.38137(17) 0.66563(12) 0.81688(11) 0.0237(4) Uani 1 1 d .
N1 N 0.6158(2) 0.62520(12) 0.69235(12) 0.0136(4) Uani 1 1 d .
N2 N 0.7531(2) 0.45492(13) 0.45075(13) 0.0166(4) Uani 1 1 d .
C4 C 0.9581(2) 0.61018(15) 1.04920(15) 0.0138(4) Uani 1 1 d .
C1 C 0.7101(2) 0.66358(14) 0.89643(14) 0.0126(4) Uani 1 1 d .
C5 C 1.0039(2) 0.64807(15) 0.95648(15) 0.0141(4) Uani 1 1 d .
H5 H 1.120346 0.655614 0.944614 0.017 Uiso 1 1 calc R
C2 C 0.6624(2) 0.62571(14) 0.99069(15) 0.0130(4) Uani 1 1 d .
C14 C 0.7080(2) 0.60902(15) 0.52236(15) 0.0156(4) Uani 1 1 d .
H14 H 0.738502 0.638607 0.460609 0.019 Uiso 1 1 calc R
C15 C 0.6632(2) 0.66273(16) 0.60292(15) 0.0159(4) Uani 1 1 d .
H15 H 0.665196 0.729325 0.596101 0.019 Uiso 1 1 calc R
C7 C 0.4810(2) 0.61575(16) 1.02082(15) 0.0160(4) Uani 1 1 d .
H7A H 0.425721 0.677473 1.017518 0.024 Uiso 1 1 calc GR
H7B H 0.479199 0.591071 1.090952 0.024 Uiso 1 1 calc GR
H7C H 0.420912 0.572266 0.973447 0.024 Uiso 1 1 calc GR
C13 C 0.7098(2) 0.50925(15) 0.52940(15) 0.0140(4) Uani 1 1 d .
C12 C 0.6603(2) 0.47149(15) 0.62507(15) 0.0157(4) Uani 1 1 d .
H12 H 0.659701 0.405289 0.635559 0.019 Uiso 1 1 calc R
C3 C 0.7871(2) 0.59933(15) 1.06468(15) 0.0139(4) Uani 1 1 d .
H3 H 0.753839 0.573140 1.127609 0.017 Uiso 1 1 calc R
C6 C 0.8845(2) 0.67538(14) 0.88027(15) 0.0137(4) Uani 1 1 d .
C11 C 0.6142(2) 0.53026(15) 0.70090(15) 0.0152(4) Uani 1 1 d .
H11 H 0.579083 0.503366 0.763055 0.018 Uiso 1 1 calc R
C8 C 1.0897(3) 0.58214(16) 1.13100(15) 0.0174(5) Uani 1 1 d .
H8A H 1.163318 0.533664 1.103826 0.026 Uiso 1 1 calc GR
H8B H 1.034010 0.557195 1.190684 0.026 Uiso 1 1 calc GR
H8C H 1.157413 0.637339 1.151653 0.026 Uiso 1 1 calc GR
C17 C 0.8078(3) 0.49638(17) 0.35476(15) 0.0200(5) Uani 1 1 d .
H17A H 0.735557 0.550284 0.335886 0.030 Uiso 1 1 calc GR
H17B H 0.799102 0.449089 0.299995 0.030 Uiso 1 1 calc GR
H17C H 0.925229 0.517426 0.364311 0.030 Uiso 1 1 calc GR
C16 C 0.7779(3) 0.35357(16) 0.46178(17) 0.0234(5) Uani 1 1 d .
H16A H 0.892829 0.341091 0.489607 0.035 Uiso 1 1 calc GR
H16B H 0.761244 0.323273 0.394493 0.035 Uiso 1 1 calc GR
H16C H 0.696320 0.328250 0.508638 0.035 Uiso 1 1 calc GR
C10 C 0.9515(3) 0.71615(17) 0.78326(16) 0.0208(5) Uani 1 1 d .
H10A H 0.938879 0.669752 0.727762 0.031 Uiso 1 1 calc GR
H10B H 1.071130 0.731996 0.795171 0.031 Uiso 1 1 calc GR
H10C H 0.887798 0.773146 0.763948 0.031 Uiso 1 1 calc GR

loop_
_atom_site_aniso_label
_atom_site_aniso_U_11
_atom_site_aniso_U_22
_atom_site_aniso_U_33
_atom_site_aniso_U_23
_atom_site_aniso_U_13
_atom_site_aniso_U_12
P1 0.0139(2) 0.0176(3) 0.0137(2) -0.0009(2) -0.00101(18) 0.0043(2)
O2 0.0279(8) 0.0153(8) 0.0197(7) -0.0003(6) -0.0011(6) 0.0074(7)
O1 0.0124(7) 0.0387(11) 0.0198(8) 0.0004(7) -0.0011(6) 0.0019(7)
N1 0.0136(8) 0.0143(10) 0.0129(8) 0.0003(7) -0.0007(6) 0.0004(7)
N2 0.0194(9) 0.0136(10) 0.0167(9) 0.0002(7) -0.0001(7) 0.0001(7)
C4 0.0130(10) 0.0122(11) 0.0160(10) -0.0029(8) -0.0012(8) 0.0018(8)
C1 0.0126(9) 0.0103(11) 0.0146(9) -0.0031(8) -0.0010(7) 0.0007(8)
C5 0.0112(9) 0.0139(11) 0.0171(10) -0.0021(8) 0.0001(7) -0.0004(8)
C2 0.0129(9) 0.0099(11) 0.0161(10) -0.0034(8) 0.0005(7) -0.0001(8)
C14 0.0162(10) 0.0151(12) 0.0154(10) 0.0035(8) -0.0009(8) -0.0018(9)
C15 0.0168(10) 0.0132(11) 0.0174(10) 0.0027(8) -0.0017(8) -0.0007(9)
C7 0.0115(9) 0.0185(12) 0.0180(10) 0.0003(8) 0.0009(8) 0.0011(9)
C13 0.0099(9) 0.0154(12) 0.0164(10) 0.0006(8) -0.0030(7) 0.0003(8)
C12 0.0166(10) 0.0122(11) 0.0178(10) 0.0027(8) -0.0043(8) -0.0015(8)
C3 0.0152(10) 0.0129(11) 0.0136(9) -0.0008(8) 0.0015(7) 0.0000(8)
C6 0.0150(10) 0.0111(11) 0.0152(10) -0.0014(8) 0.0014(7) -0.0001(8)
C11 0.0139(10) 0.0179(12) 0.0133(10) 0.0036(8) -0.0035(7) -0.0022(8)
C8 0.0148(10) 0.0220(13) 0.0150(10) -0.0009(9) -0.0027(8) 0.0021(9)
C17 0.0210(11) 0.0242(13) 0.0148(10) -0.0026(9) 0.0019(8) -0.0011(10)
C16 0.0276(12) 0.0139(12) 0.0287(12) -0.0033(9) 0.0014(10) 0.0013(10)
C10 0.0143(10) 0.0273(14) 0.0209(11) 0.0074(9) 0.0018(8) 0.0004(9)

loop_
_atom_type_symbol
_atom_type_description
_atom_type_scat_dispersion_real
_atom_type_scat_dispersion_imag
_atom_type_scat_source
C C 0.0033 0.0016 'International Tables Vol C Tables 4.2.6.8 and 6.1.1.4'
H H 0.0000 0.0000 'International Tables Vol C Tables 4.2.6.8 and 6.1.1.4'
N N 0.0061 0.0033 'International Tables Vol C Tables 4.2.6.8 and 6.1.1.4'
O O 0.0106 0.0060 'International Tables Vol C Tables 4.2.6.8 and 6.1.1.4'
P P 0.1023 0.0942 'International Tables Vol C Tables 4.2.6.8 and 6.1.1.4'

loop_
_geom_angle_atom_site_label_1
_geom_angle_atom_site_label_2
_geom_angle_atom_site_label_3
_geom_angle
O2 P1 N1 104.60(8)
O2 P1 C1 111.36(9)
O1 P1 O2 121.96(9)
O1 P1 N1 102.97(9)
O1 P1 C1 113.04(9)
C1 P1 N1 99.43(8)
C15 N1 P1 121.24(15)
C15 N1 C11 117.89(18)
C11 N1 P1 120.86(14)
C13 N2 C17 121.26(18)
C13 N2 C16 122.03(18)
C16 N2 C17 115.81(17)
C5 C4 C3 117.98(18)
C5 C4 C8 121.08(18)
C3 C4 C8 120.93(18)
C2 C1 P1 121.32(14)
C2 C1 C6 118.67(17)
C6 C1 P1 120.00(15)
C4 C5 C6 122.08(18)
C1 C2 C7 124.06(17)
C3 C2 C1 119.53(17)
C3 C2 C7 116.34(17)
C15 C14 C13 120.80(19)
N1 C15 C14 122.7(2)
N2 C13 C14 121.77(18)
N2 C13 C12 122.9(2)
C14 C13 C12 115.34(18)
C11 C12 C13 120.0(2)
C4 C3 C2 122.12(18)
C1 C6 C10 123.73(18)
C5 C6 C1 119.61(18)
C5 C6 C10 116.67(17)
N1 C11 C12 123.27(19)

loop_
_geom_bond_atom_site_label_1
_geom_bond_atom_site_label_2
_geom_bond_distance
P1 O2 1.4789(16)
P1 O1 1.4762(15)
P1 N1 1.8252(17)
P1 C1 1.821(2)
N1 C15 1.352(2)
N1 C11 1.353(3)
N2 C13 1.341(3)
N2 C17 1.468(3)
N2 C16 1.459(3)
C4 C5 1.388(3)
C4 C3 1.389(3)
C4 C8 1.508(3)
C1 C2 1.410(3)
C1 C6 1.419(3)
C5 C6 1.393(3)
C2 C7 1.516(3)
C2 C3 1.397(3)
C14 C15 1.360(3)
C14 C13 1.420(3)
C13 C12 1.430(3)
C12 C11 1.358(3)
C6 C10 1.511(3)
